data_2210004
loop_
_publ_author_name
'Qing-Xiang Liu'
'Feng-Jin Cheng'
'Li-Na Yin'
'Jian-Hua Guo'

_publ_section_title
;
 Methyl 2-(methoxyacetylamino)benzoate
;
_journal_coeditor_code SG2046
_journal_issue 8
_journal_name_full 'Acta Crystallographica Section E'
_journal_page_first o3374
_journal_page_last o3375
_journal_paper_doi 10.1107/S1600536806026468
_journal_volume 62
_journal_year 2006
_chemical_formula_iupac 'C11 H13 N O4'
_chemical_formula_moiety 'C11 H13 N O4'
_chemical_formula_sum 'C11 H13 N O4'
_chemical_formula_weight 223.22
_chemical_melting_point 72
_chemical_name_systematic
;
Methyl 2-(methoxyacetylamino)benzoate
;
_space_group_IT_number 2
_symmetry_cell_setting triclinic
_symmetry_space_group_name_Hall '-P 1'
_symmetry_space_group_name_H-M 'P -1'
_atom_sites_solution_hydrogens geom
_atom_sites_solution_primary direct
_atom_sites_solution_secondary difmap
_audit_creation_method SHELXL-97
_cell_angle_alpha 67.462(5)
_cell_angle_beta 89.982(7)
_cell_angle_gamma 78.350(7)
_cell_formula_units_Z 2
_cell_length_a 7.149(4)
_cell_length_b 8.649(5)
_cell_length_c 9.973(5)
_cell_measurement_reflns_used 799
_cell_measurement_temperature 293(2)
_cell_measurement_theta_max 25.01
_cell_measurement_theta_min 2.61
_cell_volume 555.8(5)
_computing_cell_refinement SMART
_computing_data_collection 'SMART (Bruker, 2000)'
_computing_data_reduction 'SAINT (Bruker, 2000)'
_computing_molecular_graphics 'SHELXTL (Sheldrick, 1997<i>b</i>)'
_computing_publication_material SHELXTL
_computing_structure_refinement 'SHELXL97 (Sheldrick, 1997a)'
_computing_structure_solution 'SHELXS97 (Sheldrick, 1997a)'
_diffrn_ambient_temperature 293(2)
_diffrn_measured_fraction_theta_full 0.985
_diffrn_measured_fraction_theta_max 0.985
_diffrn_measurement_device_type 'Bruker SMART CCD area-detector'
_diffrn_measurement_method '\f and \w'
_diffrn_radiation_monochromator graphite
_diffrn_radiation_source 'fine-focus sealed tube'
_diffrn_radiation_type MoK\a
_diffrn_radiation_wavelength 0.71073
_diffrn_reflns_av_R_equivalents 0.0288
_diffrn_reflns_av_sigmaI/netI 0.0539
_diffrn_reflns_limit_h_max 8
_diffrn_reflns_limit_h_min -8
_diffrn_reflns_limit_k_max 10
_diffrn_reflns_limit_k_min -8
_diffrn_reflns_limit_l_max 11
_diffrn_reflns_limit_l_min -9
_diffrn_reflns_number 3000
_diffrn_reflns_theta_full 25.01
_diffrn_reflns_theta_max 25.01
_diffrn_reflns_theta_min 2.61
_exptl_absorpt_coefficient_mu 0.102
_exptl_absorpt_correction_T_max 0.988
_exptl_absorpt_correction_T_min 0.975
_exptl_absorpt_correction_type multi-scan
_exptl_absorpt_process_details '(SADABS; Sheldrick, 1996)'
_exptl_crystal_colour colorless
_exptl_crystal_density_diffrn 1.334
_exptl_crystal_density_method 'not measured'
_exptl_crystal_description prism
_exptl_crystal_F_000 236
_exptl_crystal_size_max 0.24
_exptl_crystal_size_mid 0.16
_exptl_crystal_size_min 0.12
_refine_diff_density_max 0.206
_refine_diff_density_min -0.233
_refine_ls_extinction_method none
_refine_ls_goodness_of_fit_ref 1.035
_refine_ls_hydrogen_treatment constr
_refine_ls_matrix_type full
_refine_ls_number_parameters 147
_refine_ls_number_reflns 1941
_refine_ls_number_restraints 0
_refine_ls_restrained_S_all 1.035
_refine_ls_R_factor_all 0.0950
_refine_ls_R_factor_gt 0.0572
_refine_ls_shift/su_max 0.001
_refine_ls_shift/su_mean 0.000
_refine_ls_structure_factor_coef Fsqd
_refine_ls_weighting_details 'calc w=1/[\s^2^(Fo^2^)+(0.0937P)^2^] where P=(Fo^2^+2Fc^2^)/3'
_refine_ls_weighting_scheme calc
_refine_ls_wR_factor_gt 0.1524
_refine_ls_wR_factor_ref 0.1696
_reflns_number_gt 1166
_reflns_number_total 1941
_reflns_threshold_expression I>2\s(I)
_cod_data_source_file sg2046.cif
_cod_data_source_block I
_cod_depositor_comments
;
The following automatic conversions were performed:
'_symmetry_cell_setting' value 'Triclinic' changed to 'triclinic'
according to '/home/saulius/struct/CIF-dictionaries/cif_core.dic'
dictionary named 'cif_core.dic' version 2.4.1 from 2010-06-29.

Automatic conversion script
Id: cif_fix_enum 1527 2010-12-29 10:47:43Z saulius 

The following automatic conversions were performed:

'_symmetry_cell_setting' value 'Triclinic' changed to 'triclinic'
according to /home/saulius/struct/CIF-dictionaries/cif_core.dic
dictionary named 'cif_core.dic' version 2.4.1 from 2010-06-29.

Automatic conversion script
Id: cif_fix_values 1715 2011-07-08 13:25:40Z adriana 
;
_cod_database_code 2210004
_cod_database_fobs_code 2210004

loop_
_symmetry_equiv_pos_as_xyz
'x, y, z'
'-x, -y, -z'

loop_
_atom_site_type_symbol
_atom_site_label
_atom_site_fract_x
_atom_site_fract_y
_atom_site_fract_z
_atom_site_U_iso_or_equiv
_atom_site_adp_type
_atom_site_calc_flag
_atom_site_refinement_flags
_atom_site_occupancy
O O1 0.1811(3) 0.7451(2) 0.39950(17) 0.0614(6) Uani d . 1
O O2 0.1902(3) 0.7370(2) 0.62479(19) 0.0783(7) Uani d . 1
O O3 0.3300(3) 0.1892(2) 1.0586(2) 0.0845(7) Uani d . 1
O O4 0.2159(4) 0.6334(3) 0.9812(2) 0.0961(8) Uani d . 1
N N1 0.2723(3) 0.4291(2) 0.8447(2) 0.0540(6) Uani d . 1
H H1 0.2458 0.5393 0.8125 0.065 Uiso calc R 1
C C1 0.1338(4) 0.9299(3) 0.3440(3) 0.0703(8) Uani d . 1
H H1A 0.0057 0.9681 0.3649 0.106 Uiso calc R 1
H H1B 0.1423 0.9758 0.2405 0.106 Uiso calc R 1
H H1C 0.2220 0.9689 0.3896 0.106 Uiso calc R 1
C C2 0.2070(4) 0.6613(3) 0.5435(3) 0.0519(6) Uani d . 1
C C3 0.2573(3) 0.4739(3) 0.5884(2) 0.0465(6) Uani d . 1
C C4 0.2764(4) 0.4030(3) 0.4831(3) 0.0597(7) Uani d . 1
H H4 0.2558 0.4761 0.3852 0.072 Uiso calc R 1
C C5 0.3242(4) 0.2306(4) 0.5192(3) 0.0704(8) Uani d . 1
H H5 0.3355 0.1873 0.4467 0.085 Uiso calc R 1
C C6 0.3559(4) 0.1206(3) 0.6639(3) 0.0707(9) Uani d . 1
H H6 0.3874 0.0027 0.6889 0.085 Uiso calc R 1
C C7 0.3411(4) 0.1838(3) 0.7714(3) 0.0629(8) Uani d . 1
H H7 0.3653 0.1081 0.8685 0.075 Uiso calc R 1
C C8 0.2906(3) 0.3594(3) 0.7374(3) 0.0482(6) Uani d . 1
C C9 0.2910(4) 0.3449(3) 0.9933(3) 0.0572(7) Uani d . 1
C C10 0.2589(4) 0.4614(3) 1.0754(3) 0.0658(8) Uani d . 1
H H10A 0.1543 0.4369 1.1366 0.079 Uiso calc R 1
H H10B 0.3733 0.4388 1.1382 0.079 Uiso calc R 1
C C11 0.1849(5) 0.7484(4) 1.0504(3) 0.0811(9) Uani d . 1
H H11A 0.0742 0.7344 1.1046 0.122 Uiso calc R 1
H H11B 0.1644 0.8637 0.9787 0.122 Uiso calc R 1
H H11C 0.2949 0.7262 1.1156 0.122 Uiso calc R 1

loop_
_atom_site_aniso_label
_atom_site_aniso_U_11
_atom_site_aniso_U_22
_atom_site_aniso_U_33
_atom_site_aniso_U_12
_atom_site_aniso_U_13
_atom_site_aniso_U_23
O1 0.0943(14) 0.0502(11) 0.0356(10) -0.0117(9) 0.0089(8) -0.0143(8)
O2 0.1383(19) 0.0508(11) 0.0413(11) -0.0020(11) 0.0043(11) -0.0223(9)
O3 0.1240(18) 0.0607(13) 0.0493(11) -0.0082(12) 0.0118(11) -0.0064(10)
O4 0.180(2) 0.0679(13) 0.0389(11) -0.0123(13) 0.0090(12) -0.0269(10)
N1 0.0743(15) 0.0470(12) 0.0356(11) -0.0090(10) 0.0051(10) -0.0127(9)
C1 0.100(2) 0.0503(17) 0.0497(16) -0.0127(15) 0.0058(15) -0.0093(13)
C2 0.0614(16) 0.0534(15) 0.0392(14) -0.0091(12) 0.0059(11) -0.0181(12)
C3 0.0529(15) 0.0467(14) 0.0427(13) -0.0105(11) 0.0076(11) -0.0206(11)
C4 0.0759(19) 0.0593(17) 0.0500(16) -0.0106(14) 0.0067(13) -0.0299(13)
C5 0.091(2) 0.0651(18) 0.069(2) -0.0139(15) 0.0123(16) -0.0433(16)
C6 0.084(2) 0.0478(16) 0.082(2) -0.0073(14) 0.0078(17) -0.0305(15)
C7 0.079(2) 0.0457(16) 0.0561(17) -0.0072(13) 0.0042(14) -0.0148(13)
C8 0.0530(15) 0.0487(14) 0.0433(14) -0.0092(11) 0.0072(11) -0.0194(11)
C9 0.0629(16) 0.0606(17) 0.0368(14) -0.0107(13) 0.0051(12) -0.0082(12)
C10 0.084(2) 0.073(2) 0.0350(14) -0.0144(15) 0.0086(13) -0.0160(13)
C11 0.111(3) 0.078(2) 0.0635(19) -0.0181(18) 0.0120(17) -0.0393(16)

loop_
_atom_type_symbol
_atom_type_description
_atom_type_scat_dispersion_real
_atom_type_scat_dispersion_imag
_atom_type_scat_source
C C 0.0033 0.0016 'International Tables Vol C Tables 4.2.6.8 and 6.1.1.4'
H H 0.0000 0.0000 'International Tables Vol C Tables 4.2.6.8 and 6.1.1.4'
N N 0.0061 0.0033 'International Tables Vol C Tables 4.2.6.8 and 6.1.1.4'
O O 0.0106 0.0060 'International Tables Vol C Tables 4.2.6.8 and 6.1.1.4'

loop_
_geom_angle_atom_site_label_1
_geom_angle_atom_site_label_2
_geom_angle_atom_site_label_3
_geom_angle
C2 O1 C1 117.1(2)
C10 O4 C11 114.5(2)
C9 N1 C8 128.7(2)
C9 N1 H1 115.7
C8 N1 H1 115.7
O1 C1 H1A 109.5
O1 C1 H1B 109.5
H1A C1 H1B 109.5
O1 C1 H1C 109.5
H1A C1 H1C 109.5
H1B C1 H1C 109.5
O2 C2 O1 121.5(2)
O2 C2 C3 125.8(2)
O1 C2 C3 112.7(2)
C4 C3 C8 117.8(2)
C4 C3 C2 120.1(2)
C8 C3 C2 122.1(2)
C5 C4 C3 122.2(3)
C5 C4 H4 118.9
C3 C4 H4 118.9
C4 C5 C6 119.6(3)
C4 C5 H5 120.2
C6 C5 H5 120.2
C7 C6 C5 120.5(3)
C7 C6 H6 119.8
C5 C6 H6 119.8
C6 C7 C8 121.0(2)
C6 C7 H7 119.5
C8 C7 H7 119.5
C7 C8 N1 122.7(2)
C7 C8 C3 118.9(2)
N1 C8 C3 118.4(2)
O3 C9 N1 124.9(3)
O3 C9 C10 120.7(2)
N1 C9 C10 114.4(2)
O4 C10 C9 111.6(2)
O4 C10 H10A 109.3
C9 C10 H10A 109.3
O4 C10 H10B 109.3
C9 C10 H10B 109.3
H10A C10 H10B 108.0
O4 C11 H11A 109.5
O4 C11 H11B 109.5
H11A C11 H11B 109.5
O4 C11 H11C 109.5
H11A C11 H11C 109.5
H11B C11 H11C 109.5

loop_
_geom_bond_atom_site_label_1
_geom_bond_atom_site_label_2
_geom_bond_distance
O1 C2 1.331(3)
O1 C1 1.442(3)
O2 C2 1.214(3)
O3 C9 1.221(3)
O4 C10 1.391(3)
O4 C11 1.398(4)
N1 C9 1.371(3)
N1 C8 1.410(3)
N1 H1 0.8600
C1 H1A 0.9600
C1 H1B 0.9600
C1 H1C 0.9600
C2 C3 1.472(3)
C3 C4 1.399(3)
C3 C8 1.422(3)
C4 C5 1.361(3)
C4 H4 0.9300
C5 C6 1.378(4)
C5 H5 0.9300
C6 C7 1.374(4)
C6 H6 0.9300
C7 C8 1.391(3)
C7 H7 0.9300
C9 C10 1.509(4)
C10 H10A 0.9700
C10 H10B 0.9700
C11 H11A 0.9600
C11 H11B 0.9600
C11 H11C 0.9600

loop_
_geom_torsion_atom_site_label_1
_geom_torsion_atom_site_label_2
_geom_torsion_atom_site_label_3
_geom_torsion_atom_site_label_4
_geom_torsion
C1 O1 C2 O2 0.6(4)
C1 O1 C2 C3 -179.2(2)
O2 C2 C3 C4 -178.5(3)
O1 C2 C3 C4 1.2(3)
O2 C2 C3 C8 0.6(4)
O1 C2 C3 C8 -179.7(2)
C8 C3 C4 C5 0.3(4)
C2 C3 C4 C5 179.5(2)
C3 C4 C5 C6 -0.2(4)
C4 C5 C6 C7 -0.6(4)
C5 C6 C7 C8 1.2(5)
C6 C7 C8 N1 179.4(3)
C6 C7 C8 C3 -1.1(4)
C9 N1 C8 C7 -2.8(4)
C9 N1 C8 C3 177.6(2)
C4 C3 C8 C7 0.3(4)
C2 C3 C8 C7 -178.8(2)
C4 C3 C8 N1 179.9(2)
C2 C3 C8 N1 0.7(3)
C8 N1 C9 O3 0.7(4)
C8 N1 C9 C10 -179.2(2)
C11 O4 C10 C9 -179.8(3)
O3 C9 C10 O4 -179.9(3)
N1 C9 C10 O4 0.1(3)

loop_
_cod_related_entry_id
_cod_related_entry_database
_cod_related_entry_code
1 ChemSpider 730744
